data_2219496
loop_
_publ_author_name
'Ma, Hui-Jie'
'Fan, Yu-Hua'
'Wang, Qiang'
'Bi, Cai-Feng'
'Zhang, Dong-Mei'

_publ_section_title
;
 Poly[tris(\m~3~-5-aminoisophthalato)diaquadicerium(III)]
;
_journal_coeditor_code BQ2095
_journal_issue 10
_journal_name_full 'Acta Crystallographica Section E'
_journal_page_first m1326
_journal_paper_doi 10.1107/S160053680803033X
_journal_volume 64
_journal_year 2008
_chemical_formula_iupac '[Ce2 (C8 H5 N O4)3 (H2 O)2]'
_chemical_formula_moiety 'C24 H19 Ce2 N3 O14'
_chemical_formula_sum 'C24 H19 Ce2 N3 O14'
_chemical_formula_weight 853.66
_chemical_name_systematic
;
Poly[tris(\m~3~-5-aminoisophthalato)diaquadicerium(III)]
;
_space_group_IT_number 60
_symmetry_cell_setting orthorhombic
_symmetry_space_group_name_Hall '-P 2n 2ab'
_symmetry_space_group_name_H-M 'P b c n'
_atom_sites_solution_hydrogens geom
_atom_sites_solution_primary direct
_atom_sites_solution_secondary difmap
_audit_creation_method SHELXL-97
_cell_angle_alpha 90
_cell_angle_beta 90
_cell_angle_gamma 90
_cell_formula_units_Z 4
_cell_length_a 12.2360(7)
_cell_length_b 8.0600(5)
_cell_length_c 25.6700(15)
_cell_measurement_reflns_used 3043
_cell_measurement_temperature 298(2)
_cell_measurement_theta_max 28.36
_cell_measurement_theta_min 2.30
_cell_volume 2531.6(3)
_computing_cell_refinement 'SAINT (Siemens, 1996)'
_computing_data_collection 'SMART (Siemens, 1996)'
_computing_data_reduction 'SAINT (Siemens, 1996)'
_computing_molecular_graphics 'SHELXTL (Sheldrick, 2008)'
_computing_publication_material 'SHELXTL (Sheldrick, 2008)'
_computing_structure_refinement 'SHELXL97 (Sheldrick, 2008)'
_computing_structure_solution 'SHELXS97 (Sheldrick, 2008)'
_diffrn_ambient_temperature 298(2)
_diffrn_measured_fraction_theta_full 0.999
_diffrn_measured_fraction_theta_max 0.999
_diffrn_measurement_device_type 'Siemens SMART CCD area-detector'
_diffrn_measurement_method '\f and \w'
_diffrn_radiation_monochromator graphite
_diffrn_radiation_source 'fine-focus sealed tube'
_diffrn_radiation_type MoK\a
_diffrn_radiation_wavelength 0.71069
_diffrn_reflns_av_R_equivalents 0.0340
_diffrn_reflns_av_sigmaI/netI 0.0225
_diffrn_reflns_limit_h_max 13
_diffrn_reflns_limit_h_min -14
_diffrn_reflns_limit_k_max 9
_diffrn_reflns_limit_k_min -9
_diffrn_reflns_limit_l_max 23
_diffrn_reflns_limit_l_min -30
_diffrn_reflns_number 11818
_diffrn_reflns_theta_full 25.01
_diffrn_reflns_theta_max 25.01
_diffrn_reflns_theta_min 2.30
_diffrn_standards_number 0
_exptl_absorpt_coefficient_mu 3.634
_exptl_absorpt_correction_T_max 0.5451
_exptl_absorpt_correction_T_min 0.5158
_exptl_absorpt_correction_type multi-scan
_exptl_absorpt_process_details '(SADABS; Sheldrick, 1996)'
_exptl_crystal_colour brown
_exptl_crystal_density_diffrn 2.240
_exptl_crystal_density_method 'not measured'
_exptl_crystal_description block
_exptl_crystal_F_000 1648
_exptl_crystal_size_max 0.21
_exptl_crystal_size_mid 0.20
_exptl_crystal_size_min 0.19
_refine_diff_density_max 0.451
_refine_diff_density_min -0.640
_refine_ls_extinction_method none
_refine_ls_goodness_of_fit_ref 1.040
_refine_ls_hydrogen_treatment constr
_refine_ls_matrix_type full
_refine_ls_number_parameters 196
_refine_ls_number_reflns 2233
_refine_ls_number_restraints 2
_refine_ls_restrained_S_all 1.054
_refine_ls_R_factor_all 0.0226
_refine_ls_R_factor_gt 0.0188
_refine_ls_shift/su_max 0.001
_refine_ls_shift/su_mean 0.000
_refine_ls_structure_factor_coef Fsqd
_refine_ls_weighting_details 'calc w=1/[\s^2^(Fo^2^)+(0.0208P)^2^+2.5416P] where P=(Fo^2^+2Fc^2^)/3'
_refine_ls_weighting_scheme calc
_refine_ls_wR_factor_gt 0.0435
_refine_ls_wR_factor_ref 0.0452
_reflns_number_gt 2001
_reflns_number_total 2233
_reflns_threshold_expression I>2\s(I)
_cod_data_source_file bq2095.cif
_cod_data_source_block I
_cod_database_code 2219496
_cod_database_fobs_code 2219496

loop_
_symmetry_equiv_pos_as_xyz
'x, y, z'
'-x+1/2, -y+1/2, z+1/2'
'x+1/2, -y+1/2, -z'
'-x, y, -z+1/2'
'-x, -y, -z'
'x-1/2, y-1/2, -z-1/2'
'-x-1/2, y-1/2, z'
'x, -y, z-1/2'

loop_
_atom_site_type_symbol
_atom_site_label
_atom_site_fract_x
_atom_site_fract_y
_atom_site_fract_z
_atom_site_U_iso_or_equiv
_atom_site_adp_type
_atom_site_calc_flag
_atom_site_refinement_flags
_atom_site_occupancy
Ce Ce1 0.694451(12) 0.038178(18) 0.094984(6) 0.01318(7) Uani d U 1
H H1A 0.4903 -0.1228 0.0487 0.016 Uiso d R 1
H H1B 0.4671 -0.1140 0.0998 0.016 Uiso d R 1
N N1 0.1463(2) 0.4699(3) 0.15158(11) 0.0302(7) Uani d . 1
H H1C 0.1531 0.4128 0.1797 0.036 Uiso d R 1
H H1D 0.1042 0.5534 0.1571 0.036 Uiso d R 1
N N2 0.5000 -0.7310(4) 0.2500 0.0418(11) Uani d S 1
H H2A 0.5462 -0.7843 0.2311 0.050 Uiso d R 1
O O1 0.53914(15) 0.2297(2) 0.12641(8) 0.0227(5) Uani d . 1
O O2 0.62001(17) 0.4491(3) 0.09148(8) 0.0250(5) Uani d . 1
O O3 0.38087(15) 0.8402(2) -0.01169(8) 0.0220(5) Uani d . 1
O O4 0.77549(15) 0.2778(2) 0.03332(8) 0.0204(4) Uani d U 1
O O5 0.63242(18) -0.0423(2) 0.18383(9) 0.0282(5) Uani d . 1
O O6 0.70692(16) -0.2648(2) 0.15024(8) 0.0232(5) Uani d U 1
O O1W 0.51934(16) -0.1043(3) 0.07824(9) 0.0280(5) Uani d . 1
C C1 0.4286(2) 0.4564(3) 0.09890(11) 0.0159(6) Uani d . 1
C C2 0.4177(2) 0.5614(3) 0.05642(12) 0.0177(6) Uani d . 1
H H2 0.4786 0.5885 0.0365 0.021 Uiso calc R 1
C C3 0.3163(2) 0.6262(3) 0.04351(11) 0.0174(6) Uani d . 1
C C4 0.2262(2) 0.5922(4) 0.07468(12) 0.0179(6) Uani d . 1
H H4 0.1576 0.6316 0.0652 0.021 Uiso calc R 1
C C5 0.2384(2) 0.4998(3) 0.11991(12) 0.0189(6) Uani d . 1
C C6 0.3393(2) 0.4281(3) 0.13138(12) 0.0182(6) Uani d . 1
H H6 0.3469 0.3613 0.1607 0.022 Uiso calc R 1
C C7 0.5365(2) 0.3728(3) 0.10682(11) 0.0164(6) Uani d . 1
C C8 0.3065(2) 0.7357(3) -0.00284(12) 0.0173(6) Uani d . 1
C C9 0.5727(2) -0.2982(3) 0.21853(11) 0.0171(6) Uani d . 1
C C10 0.5748(2) -0.4714(3) 0.21935(12) 0.0205(6) Uani d . 1
H H10 0.6261 -0.5283 0.1995 0.025 Uiso calc R 1
C C11 0.5000 -0.5599(5) 0.2500 0.0212(9) Uani d S 1
C C12 0.5000 -0.2132(5) 0.2500 0.0176(9) Uani d S 1
H H12 0.5000 -0.0978 0.2500 0.021 Uiso calc SR 1
C C13 0.6425(2) -0.1977(3) 0.18270(11) 0.0165(6) Uani d . 1

loop_
_atom_site_aniso_label
_atom_site_aniso_U_11
_atom_site_aniso_U_22
_atom_site_aniso_U_33
_atom_site_aniso_U_12
_atom_site_aniso_U_13
_atom_site_aniso_U_23
Ce1 0.01069(10) 0.01242(10) 0.01642(12) -0.00009(6) -0.00036(6) 0.00135(6)
N1 0.0194(14) 0.0396(16) 0.0314(18) 0.0059(12) 0.0102(12) 0.0138(13)
N2 0.070(3) 0.0152(19) 0.040(3) 0.000 0.030(2) 0.000
O1 0.0200(10) 0.0169(10) 0.0311(13) 0.0053(8) 0.0002(9) 0.0026(9)
O2 0.0132(11) 0.0306(12) 0.0314(14) -0.0012(9) 0.0007(9) 0.0030(10)
O3 0.0243(11) 0.0195(11) 0.0224(12) -0.0062(9) -0.0041(9) 0.0065(9)
O4 0.0179(10) 0.0227(11) 0.0205(11) -0.0003(8) -0.0036(9) 0.0016(9)
O5 0.0395(13) 0.0170(11) 0.0280(13) 0.0005(9) 0.0133(11) 0.0036(9)
O6 0.0235(11) 0.0225(9) 0.0236(12) 0.0025(9) 0.0101(9) 0.0048(8)
O1W 0.0187(11) 0.0323(12) 0.0329(13) -0.0066(10) 0.0010(10) -0.0076(11)
C1 0.0136(14) 0.0137(14) 0.0204(16) -0.0002(11) -0.0011(11) -0.0010(12)
C2 0.0151(14) 0.0154(14) 0.0226(16) -0.0004(11) 0.0026(13) -0.0014(12)
C3 0.0194(15) 0.0126(14) 0.0201(16) -0.0010(11) -0.0020(12) -0.0016(12)
C4 0.0135(13) 0.0178(14) 0.0223(16) 0.0017(12) -0.0013(12) -0.0024(13)
C5 0.0140(14) 0.0195(14) 0.0233(17) 0.0003(12) 0.0011(13) 0.0001(13)
C6 0.0155(14) 0.0168(14) 0.0225(17) 0.0002(11) -0.0007(13) 0.0032(12)
C7 0.0132(14) 0.0191(15) 0.0168(15) -0.0005(12) -0.0013(12) -0.0024(13)
C8 0.0186(14) 0.0156(14) 0.0176(16) 0.0047(12) -0.0009(12) -0.0033(12)
C9 0.0185(14) 0.0173(14) 0.0155(15) -0.0003(11) 0.0017(12) 0.0005(12)
C10 0.0255(16) 0.0184(14) 0.0176(16) 0.0040(12) 0.0050(14) -0.0020(13)
C11 0.032(2) 0.015(2) 0.016(2) 0.000 0.0031(19) 0.000
C12 0.021(2) 0.016(2) 0.016(2) 0.000 0.0012(17) 0.000
C13 0.0162(14) 0.0189(14) 0.0144(15) -0.0002(12) 0.0001(12) -0.0004(12)

loop_
_atom_type_symbol
_atom_type_description
_atom_type_scat_dispersion_real
_atom_type_scat_dispersion_imag
_atom_type_scat_source
C C 0.0033 0.0016 'International Tables Vol C Tables 4.2.6.8 and 6.1.1.4'
H H 0.0000 0.0000 'International Tables Vol C Tables 4.2.6.8 and 6.1.1.4'
N N 0.0061 0.0033 'International Tables Vol C Tables 4.2.6.8 and 6.1.1.4'
O O 0.0106 0.0060 'International Tables Vol C Tables 4.2.6.8 and 6.1.1.4'
Ce Ce -0.2486 2.6331 'International Tables Vol C Tables 4.2.6.8 and 6.1.1.4'

loop_
_geom_angle_atom_site_label_1
_geom_angle_atom_site_label_2
_geom_angle_atom_site_label_3
_geom_angle_site_symmetry_1
_geom_angle_site_symmetry_3
_geom_angle
O2 Ce1 O6 7_755 7_765 75.39(7)
O2 Ce1 O1W 7_755 . 132.85(7)
O6 Ce1 O1W 7_765 . 146.17(7)
O2 Ce1 O5 7_755 . 104.28(7)
O6 Ce1 O5 7_765 . 77.79(7)
O1W Ce1 O5 . . 76.92(7)
O2 Ce1 O3 7_755 5_665 115.63(7)
O6 Ce1 O3 7_765 5_665 114.74(6)
O1W Ce1 O3 . 5_665 73.53(7)
O5 Ce1 O3 . 5_665 139.93(7)
O2 Ce1 O1 7_755 . 153.47(7)
O6 Ce1 O1 7_765 . 78.08(6)
O1W Ce1 O1 . . 72.14(7)
O5 Ce1 O1 . . 69.18(7)
O3 Ce1 O1 5_665 . 76.33(7)
O2 Ce1 O4 7_755 7_755 66.87(7)
O6 Ce1 O4 7_765 7_755 142.22(6)
O1W Ce1 O4 . 7_755 69.43(6)
O5 Ce1 O4 . 7_755 112.50(6)
O3 Ce1 O4 5_665 7_755 81.52(6)
O1 Ce1 O4 . 7_755 139.66(6)
O2 Ce1 O4 7_755 . 80.95(6)
O6 Ce1 O4 7_765 . 72.12(7)
O1W Ce1 O4 . . 123.51(7)
O5 Ce1 O4 . . 147.09(6)
O3 Ce1 O4 5_665 . 49.99(6)
O1 Ce1 O4 . . 91.49(6)
O4 Ce1 O4 7_755 . 99.54(6)
O2 Ce1 O6 7_755 . 72.98(6)
O6 Ce1 O6 7_765 . 104.06(7)
O1W Ce1 O6 . . 74.48(7)
O5 Ce1 O6 . . 48.09(6)
O3 Ce1 O6 5_665 . 141.19(6)
O1 Ce1 O6 . . 113.57(6)
O4 Ce1 O6 7_755 . 66.99(6)
O4 Ce1 O6 . . 153.67(5)
O2 Ce1 C8 7_755 5_665 99.07(7)
O6 Ce1 C8 7_765 5_665 93.72(7)
O1W Ce1 C8 . 5_665 98.21(7)
O5 Ce1 C8 . 5_665 152.07(7)
O3 Ce1 C8 5_665 5_665 24.68(7)
O1 Ce1 C8 . 5_665 83.09(7)
O4 Ce1 C8 7_755 5_665 90.61(7)
O4 Ce1 C8 . 5_665 25.31(6)
O6 Ce1 C8 . 5_665 157.60(7)
C5 N1 H1C . . 119.9
C5 N1 H1D . . 116.1
H1C N1 H1D . . 109.7
C11 N2 H2A . . 120.0
C7 O1 Ce1 . . 116.27(17)
C7 O2 Ce1 . 7_765 155.62(19)
C8 O3 Ce1 . 5_665 98.53(17)
C8 O4 Ce1 5_665 7_765 122.81(17)
C8 O4 Ce1 5_665 . 90.56(16)
Ce1 O4 Ce1 7_765 . 105.55(7)
C13 O5 Ce1 . . 102.02(18)
C13 O6 Ce1 . 7_755 164.58(18)
C13 O6 Ce1 . . 85.86(16)
Ce1 O6 Ce1 7_755 . 107.23(7)
Ce1 O1W H1A . . 126.9
Ce1 O1W H1B . . 125.6
H1A O1W H1B . . 104.5
C2 C1 C6 . . 119.7(3)
C2 C1 C7 . . 117.8(3)
C6 C1 C7 . . 122.5(2)
C3 C2 C1 . . 120.2(3)
C3 C2 H2 . . 119.9
C1 C2 H2 . . 119.9
C2 C3 C4 . . 119.9(3)
C2 C3 C8 . . 119.1(2)
C4 C3 C8 . . 121.0(2)
C5 C4 C3 . . 120.2(3)
C5 C4 H4 . . 119.9
C3 C4 H4 . . 119.9
C4 C5 C6 . . 119.6(3)
C4 C5 N1 . . 119.3(3)
C6 C5 N1 . . 121.0(3)
C1 C6 C5 . . 120.0(3)
C1 C6 H6 . . 120.0
C5 C6 H6 . . 120.0
O2 C7 O1 . . 123.6(3)
O2 C7 C1 . . 117.1(2)
O1 C7 C1 . . 119.3(2)
O3 C8 O4 . 5_665 120.9(3)
O3 C8 C3 . . 118.9(2)
O4 C8 C3 5_665 . 120.2(2)
O3 C8 Ce1 . 5_665 56.79(15)
O4 C8 Ce1 5_665 5_665 64.13(15)
C3 C8 Ce1 . 5_665 175.47(19)
C12 C9 C10 . . 119.9(3)
C12 C9 C13 . . 117.3(3)
C10 C9 C13 . . 122.8(3)
C9 C10 C11 . . 120.4(3)
C9 C10 H10 . . 119.8
C11 C10 H10 . . 119.8
N2 C11 C10 . 4_655 120.60(18)
N2 C11 C10 . . 120.60(18)
C10 C11 C10 4_655 . 118.8(4)
C9 C12 C9 4_655 . 120.6(4)
C9 C12 H12 4_655 . 119.7
C9 C12 H12 . . 119.7
O5 C13 O6 . . 120.0(3)
O5 C13 C9 . . 118.0(2)
O6 C13 C9 . . 121.9(2)

loop_
_geom_bond_atom_site_label_1
_geom_bond_atom_site_label_2
_geom_bond_site_symmetry_2
_geom_bond_distance
Ce1 O2 7_755 2.383(2)
Ce1 O6 7_765 2.448(2)
Ce1 O1W . 2.469(2)
Ce1 O5 . 2.490(2)
Ce1 O3 5_665 2.5263(19)
Ce1 O1 . 2.5779(19)
Ce1 O4 7_755 2.654(2)
Ce1 O4 . 2.6870(19)
Ce1 O6 . 2.828(2)
Ce1 C8 5_665 2.986(3)
N1 C5 . 1.410(4)
N1 H1C . 0.8600
N1 H1D . 0.8599
N2 C11 . 1.379(5)
N2 H2A . 0.8600
O1 C7 . 1.258(3)
O2 C7 . 1.256(3)
O2 Ce1 7_765 2.383(2)
O3 C8 . 1.261(3)
O3 Ce1 5_665 2.5263(19)
O4 C8 5_665 1.276(3)
O4 Ce1 7_765 2.654(2)
O5 C13 . 1.259(3)
O6 C13 . 1.268(3)
O6 Ce1 7_755 2.448(2)
O1W H1A . 0.8500
O1W H1B . 0.8500
C1 C2 . 1.387(4)
C1 C6 . 1.393(4)
C1 C7 . 1.496(4)
C2 C3 . 1.387(4)
C2 H2 . 0.9300
C3 C4 . 1.389(4)
C3 C8 . 1.486(4)
C4 C5 . 1.387(4)
C4 H4 . 0.9300
C5 C6 . 1.395(4)
C6 H6 . 0.9300
C8 O4 5_665 1.276(3)
C8 Ce1 5_665 2.986(3)
C9 C12 . 1.384(3)
C9 C10 . 1.396(4)
C9 C13 . 1.494(4)
C10 C11 . 1.402(3)
C10 H10 . 0.9300
C11 C10 4_655 1.402(3)
C12 C9 4_655 1.384(3)
C12 H12 . 0.9300

loop_
_geom_hbond_atom_site_label_D
_geom_hbond_atom_site_label_H
_geom_hbond_atom_site_label_A
_geom_hbond_site_symmetry_A
_geom_hbond_distance_DH
_geom_hbond_distance_HA
_geom_hbond_distance_DA
_geom_hbond_angle_DHA
N2 H2A O5 1_545 0.86 2.63 3.436(3) 156.9
N1 H1D O1 7_665 0.86 2.39 3.154(3) 148.2
O1W H1A O3 1_545 0.85 2.07 2.898(3) 164.5
